data_2010762
loop_
_publ_author_name
'Parvez, Masood'
'Ara, Jehan'
'Sultana, Viqar'
'Qasim, Rashida'
'Ahmad, Viqar Uddin'

_publ_section_title
;
 Caulerpin
;
_journal_issue 3
_journal_name_full 'Acta Crystallographica Section C'
_journal_page_first e96
_journal_page_last e97
_journal_paper_doi 10.1107/S0108270100001529
_journal_volume 56
_journal_year 2000
_chemical_formula_moiety 'C24 H18 N2 O4'
_chemical_formula_sum 'C24 H18 N2 O4'
_chemical_formula_weight 398.40
_chemical_name_common caulerpin
_chemical_name_systematic
;
Dimethyl-6,13-dihydrodibenzo[b,i]phenazine-5,12-dicarboxylate
;
_space_group_IT_number 15
_symmetry_cell_setting monoclinic
_symmetry_space_group_name_Hall '-C 2yc'
_symmetry_space_group_name_H-M 'C 1 2/c 1'
_cell_angle_alpha 90.00
_cell_angle_beta 97.91(2)
_cell_angle_gamma 90.00
_cell_formula_units_Z 4
_cell_length_a 19.608(4)
_cell_length_b 4.786(2)
_cell_length_c 20.461(6)
_cell_measurement_reflns_used 25
_cell_measurement_temperature 293(2)
_cell_measurement_theta_max 15
_cell_measurement_theta_min 10
_cell_volume 1901.9(10)
_computing_cell_refinement 'MSC/AFC Diffractometer Control Software'
_computing_data_collection
;MSC/AFC Diffractometer Control Software (Molecular Structure Corporation,
 1988)
;
_computing_data_reduction 'TEXSAN (Molecular Structure Corporation, 1994)'
_computing_molecular_graphics TEXSAN
_computing_publication_material SHELXL97
_computing_structure_refinement 'SHELXL97 (Sheldrick, 1997)'
_computing_structure_solution 'SAPI91 (Fan, 1991)'
_diffrn_ambient_temperature 293(2)
_diffrn_measurement_device_type 'Rigaku AFC-6S'
_diffrn_measurement_method \w-2\q
_diffrn_radiation_monochromator graphite
_diffrn_radiation_source 'fine-focus sealed tube'
_diffrn_radiation_type MoK\a
_diffrn_radiation_wavelength .71069
_diffrn_reflns_av_R_equivalents .049
_diffrn_reflns_av_sigmaI/netI .054
_diffrn_reflns_limit_h_max 22
_diffrn_reflns_limit_h_min 0
_diffrn_reflns_limit_k_max 5
_diffrn_reflns_limit_k_min 0
_diffrn_reflns_limit_l_max 24
_diffrn_reflns_limit_l_min -24
_diffrn_reflns_number 1736
_diffrn_reflns_theta_max 25
_diffrn_reflns_theta_min 2
_diffrn_standards_decay_% <0.10
_diffrn_standards_interval_count 200
_diffrn_standards_number 3
_exptl_absorpt_coefficient_mu .096
_exptl_absorpt_correction_type none
_exptl_crystal_colour red
_exptl_crystal_density_diffrn 1.391
_exptl_crystal_density_method 'not measured'
_exptl_crystal_description plate
_exptl_crystal_F_000 832
_exptl_crystal_size_max .65
_exptl_crystal_size_mid .30
_exptl_crystal_size_min .07
_refine_diff_density_max .36
_refine_diff_density_min -.42
_refine_ls_extinction_method none
_refine_ls_goodness_of_fit_ref 1.19
_refine_ls_hydrogen_treatment constr
_refine_ls_matrix_type full
_refine_ls_number_parameters 136
_refine_ls_number_reflns 1685
_refine_ls_number_restraints 0
_refine_ls_restrained_S_all 1.19
_refine_ls_R_factor_all .118
_refine_ls_R_factor_gt .049
_refine_ls_shift/su_max .002
_refine_ls_shift/su_mean .000
_refine_ls_structure_factor_coef Fsqd
_refine_ls_weighting_details 'w = 1/[\s^2^(Fo^2^)+(0.1325P)^2^] where P = (Fo^2^+2Fc^2^)/3'
_refine_ls_weighting_scheme calc
_refine_ls_wR_factor_ref .232
_reflns_number_gt 972
_reflns_number_total 1685
_reflns_threshold_expression I>2\s(I)
_cod_data_source_file qb0181.cif
_cod_data_source_block I
_cod_depositor_comments
;
The following automatic conversions were performed:

'_refine_ls_weighting_scheme' value 'calc w =
1/[\s^2^(Fo^2^)+(0.1325P)^2^] where P = (Fo^2^+2Fc^2^)/3' was changed
to 'calc'. New tag '_refine_ls_weighting_details' was created. The
value of the new tag was set to 'w = 1/[\s^2^(Fo^2^)+(0.1325P)^2^]
where P = (Fo^2^+2Fc^2^)/3'.

Automatic conversion script
Id: cif_fix_values 3143 2015-03-26 13:38:13Z robertas 
;
_cod_original_sg_symbol_H-M 'C 2/c'
_cod_database_code 2010762
_cod_database_fobs_code 2010762

loop_
_symmetry_equiv_pos_as_xyz
'x, y, z'
'-x, y, -z+1/2'
'x+1/2, y+1/2, z'
'-x+1/2, y+1/2, -z+1/2'
'-x, -y, -z'
'x, -y, z-3/6'
'-x+1/2, -y+1/2, -z'
'x+1/2, -y+1/2, z-3/6'

loop_
_atom_site_label
_atom_site_fract_x
_atom_site_fract_y
_atom_site_fract_z
_atom_site_U_iso_or_equiv
_atom_site_adp_type
_atom_site_calc_flag
_atom_site_refinement_flags
_atom_site_occupancy
_atom_site_disorder_assembly
_atom_site_disorder_group
_atom_site_type_symbol
O1 .80157(13) -.4253(6) .77498(13) .0526(9) Uani d . 1 . . O
O2 .87620(13) -.6333(6) .85185(14) .0531(9) Uani d . 1 . . O
N1 .85483(14) -.0051(7) .69834(14) .0402(8) Uani d . 1 . . N
H1 .8194 .0100 .7186 .048 Uiso calc R 1 . . H
C1 .86202(19) .1167(8) .63903(18) .0408(10) Uani d . 1 . . C
C2 .8182(2) .2907(10) .5983(2) .0567(12) Uani d . 1 . . C
H2 .7753 .3411 .6093 .068 Uiso calc R 1 . . H
C3 .8398(2) .3857(12) .5416(2) .0690(15) Uani d . 1 . . C
H3 .8109 .5021 .5138 .083 Uiso calc R 1 . . H
C4 .9037(2) .3138(11) .5241(2) .0621(13) Uani d . 1 . . C
H4 .9168 .3822 .4851 .074 Uiso calc R 1 . . H
C5 .9477(2) .1414(9) .56428(18) .0461(11) Uani d . 1 . . C
H5 .9905 .0940 .5529 .055 Uiso calc R 1 . . H
C6 .92682(17) .0396(8) .62219(16) .0356(9) Uani d . 1 . . C
C7 .95919(17) -.1341(8) .67527(17) .0350(9) Uani d . 1 . . C
C8 .91354(17) -.1561(8) .72044(17) .0347(9) Uani d . 1 . . C
C9 .92085(17) -.3064(8) .78376(17) .0347(9) Uani d . 1 . . C
C10 .97765(17) -.2879(8) .82831(17) .0375(9) Uani d . 1 . . C
H10 .9764 -.3880 .8671 .045 Uiso calc R 1 . . H
C11 .85970(18) -.4571(8) .80205(18) .0356(9) Uani d . 1 . . C
C12 .8203(2) -.7852(11) .8734(2) .0582(12) Uani d . 1 . . C
H12A .7901 -.6574 .8914 .087 Uiso calc R 1 . . H
H12B .8382 -.9175 .9067 .087 Uiso calc R 1 . . H
H12C .7954 -.8825 .8366 .087 Uiso calc R 1 . . H

loop_
_atom_site_aniso_label
_atom_site_aniso_U_11
_atom_site_aniso_U_22
_atom_site_aniso_U_33
_atom_site_aniso_U_12
_atom_site_aniso_U_13
_atom_site_aniso_U_23
O1 .0256(14) .068(2) .0629(18) -.0083(13) .0029(13) .0096(15)
O2 .0363(15) .064(2) .0580(17) -.0153(14) .0026(13) .0205(15)
N1 .0276(16) .053(2) .0410(17) .0087(15) .0096(13) .0027(16)
C1 .036(2) .048(2) .039(2) .0059(17) .0041(17) -.0027(18)
C2 .044(2) .069(3) .057(3) .028(2) .007(2) .012(2)
C3 .062(3) .083(4) .060(3) .025(3) .002(2) .023(3)
C4 .068(3) .078(3) .041(2) .010(3) .010(2) .013(2)
C5 .042(2) .061(3) .036(2) .005(2) .0074(17) -.0029(19)
C6 .0294(18) .044(2) .0324(18) .0025(17) .0023(14) -.0068(17)
C7 .0243(17) .045(2) .0347(19) .0020(15) .0021(14) -.0048(16)
C8 .0255(18) .041(2) .0377(19) .0024(16) .0032(14) .0011(17)
C9 .0263(18) .038(2) .0398(19) -.0016(16) .0055(14) -.0003(17)
C10 .033(2) .044(2) .0364(19) -.0027(17) .0074(15) .0048(18)
C11 .0277(19) .040(2) .0392(19) -.0032(16) .0041(15) -.0030(18)
C12 .048(3) .065(3) .065(3) -.021(2) .019(2) .007(2)

loop_
_atom_type_symbol
_atom_type_description
_atom_type_scat_dispersion_real
_atom_type_scat_dispersion_imag
_atom_type_scat_source
C C .0033 .0016 'International Tables Vol C Tables 4.2.6.8 and 6.1.1.4'
H H .0000 .0000 'International Tables Vol C Tables 4.2.6.8 and 6.1.1.4'
O O .0106 .0060 'International Tables Vol C Tables 4.2.6.8 and 6.1.1.4'
N N .0061 .0033 'International Tables Vol C Tables 4.2.6.8 and 6.1.1.4'

loop_
_geom_angle_atom_site_label_1
_geom_angle_atom_site_label_2
_geom_angle_atom_site_label_3
_geom_angle_site_symmetry_3
_geom_angle
_geom_angle_publ_flag
C11 O2 C12 . 116.3(3) y
C1 N1 C8 . 109.2(3) y
N1 C1 C2 . 131.0(4) n
N1 C1 C6 . 108.1(3) n
C2 C1 C6 . 120.9(4) n
C3 C2 C1 . 118.0(4) n
C2 C3 C4 . 122.1(4) n
C5 C4 C3 . 120.3(4) n
C4 C5 C6 . 118.9(4) n
C5 C6 C1 . 119.7(3) n
C5 C6 C7 . 133.7(3) n
C1 C6 C7 . 106.5(3) n
C8 C7 C6 . 106.8(3) n
C8 C7 C10 2_756 129.3(3) n
C6 C7 C10 2_756 123.0(3) n
C7 C8 N1 . 109.3(3) n
C7 C8 C9 . 129.4(3) n
N1 C8 C9 . 121.3(3) n
C10 C9 C8 . 122.5(3) n
C10 C9 C11 . 118.9(3) n
C8 C9 C11 . 118.3(3) n
C9 C10 C7 2_756 129.3(3) n
O1 C11 O2 . 123.2(3) n
O1 C11 C9 . 124.4(4) n
O2 C11 C9 . 112.4(3) n

loop_
_geom_bond_atom_site_label_1
_geom_bond_atom_site_label_2
_geom_bond_site_symmetry_2
_geom_bond_distance
_geom_bond_publ_flag
O1 C11 . 1.206(4) y
O2 C11 . 1.328(5) y
O2 C12 . 1.434(5) y
N1 C1 . 1.371(5) y
N1 C8 . 1.381(5) y
C1 C2 . 1.390(5) n
C1 C6 . 1.411(5) n
C2 C3 . 1.366(7) n
C3 C4 . 1.393(6) n
C4 C5 . 1.381(6) n
C5 C6 . 1.394(5) n
C6 C7 . 1.444(5) n
C7 C8 . 1.376(5) n
C7 C10 2_756 1.451(5) n
C8 C9 . 1.472(5) n
C9 C10 . 1.341(5) n
C9 C11 . 1.490(5) n
C10 C7 2_756 1.451(5) n

loop_
_geom_hbond_atom_site_label_D
_geom_hbond_atom_site_label_H
_geom_hbond_atom_site_label_A
_geom_hbond_site_symmetry_A
_geom_hbond_distance_DH
_geom_hbond_distance_HA
_geom_hbond_distance_DA
_geom_hbond_angle_DHA
N1 H1 O1 4_656 .86 2.41 3.211(4) 154.5
N1 H1 O1 . .86 2.43 2.836(4) 109.6

loop_
_geom_torsion_atom_site_label_1
_geom_torsion_atom_site_label_2
_geom_torsion_atom_site_label_3
_geom_torsion_atom_site_label_4
_geom_torsion_site_symmetry_1
_geom_torsion_site_symmetry_4
_geom_torsion
_geom_torsion_publ_flag
C8 N1 C1 C2 . . -178.6(4) n
C8 N1 C1 C6 . . .6(4) n
N1 C1 C2 C3 . . 178.9(5) n
C6 C1 C2 C3 . . -.3(7) n
C1 C2 C3 C4 . . -.1(8) n
C2 C3 C4 C5 . . .0(9) n
C3 C4 C5 C6 . . .5(8) n
C4 C5 C6 C1 . . -.8(6) n
C4 C5 C6 C7 . . -178.1(4) n
N1 C1 C6 C5 . . -178.6(4) n
C2 C1 C6 C5 . . .7(6) n
N1 C1 C6 C7 . . -.7(4) n
C2 C1 C6 C7 . . 178.7(4) n
C5 C6 C7 C8 . . 178.1(4) n
C1 C6 C7 C8 . . .5(4) n
C5 C6 C7 C10 . 2_756 -11.7(7) n
C1 C6 C7 C10 . 2_756 170.8(3) n
C6 C7 C8 N1 . . -.1(4) n
C10 C7 C8 N1 2_756 . -169.5(4) n
C6 C7 C8 C9 . . -179.4(4) n
C10 C7 C8 C9 2_756 . 11.2(6) n
C1 N1 C8 C7 . . -.3(4) n
C1 N1 C8 C9 . . 179.0(3) n
C7 C8 C9 C10 . . 46.9(6) n
N1 C8 C9 C10 . . -132.3(4) n
C7 C8 C9 C11 . . -140.5(4) n
N1 C8 C9 C11 . . 40.3(5) n
C8 C9 C10 C7 . 2_756 -1.5(6) n
C11 C9 C10 C7 . 2_756 -174.1(4) n
C12 O2 C11 O1 . . -1.0(6) n
C12 O2 C11 C9 . . 179.2(3) n
C10 C9 C11 O1 . . 159.0(4) n
C8 C9 C11 O1 . . -13.9(6) n
C10 C9 C11 O2 . . -21.2(5) n
C8 C9 C11 O2 . . 165.9(3) n
